data_4332898
loop_
_publ_author_name
'Noro, Shin-ichiro'
'Kitaura, Ryo'
'Kitagawa, Susumu'
'Akutagawa, Tomoyuki'
'Nakamura, Takayoshi'

_publ_section_title
;
 Functionalities of One-Dimensional Dynamic Ultramicropores in Nickel(II)
 Coordination Polymers
;
_journal_issue 22
_journal_name_full 'Inorganic Chemistry'
_journal_page_first 8990
_journal_page_last 8997
_journal_paper_doi 10.1021/ic061052d
_journal_volume 45
_journal_year 2006
_chemical_formula_moiety 'C46 H38 N20 Ni2 O S4 '
_chemical_formula_sum 'C46 H38 N20 Ni2 O S4'
_chemical_formula_weight 1132.58
_space_group_IT_number 68
_symmetry_cell_setting orthorhombic
_symmetry_Int_Tables_number 68
_symmetry_space_group_name_Hall '-C 2a 2ac'
_symmetry_space_group_name_H-M 'C c c a :2'
_cell_angle_alpha 90.0000
_cell_angle_beta 90.0000
_cell_angle_gamma 90.0000
_cell_formula_units_Z 8
_cell_length_a 17.952(2)
_cell_length_b 30.817(4)
_cell_length_c 19.435(4)
_cell_measurement_reflns_used 46746
_cell_measurement_temperature 173.1
_cell_measurement_theta_max 27.5
_cell_measurement_theta_min 3.1
_cell_volume 10752(3)
_computing_cell_refinement PROCESS-AUTO
_computing_data_collection PROCESS-AUTO
_computing_data_reduction CrystalStructure
_computing_publication_material 'CrystalStructure 3.7.0'
_computing_structure_refinement CRYSTALS
_computing_structure_solution SHELXS97
_diffrn_detector_area_resol_mean 10.00
_diffrn_measured_fraction_theta_full 0.996
_diffrn_measured_fraction_theta_max 0.996
_diffrn_measurement_device_type 'Rigaku RAXIS-RAPID'
_diffrn_measurement_method \w
_diffrn_radiation_type 'Mo K\a'
_diffrn_radiation_wavelength 0.71075
_diffrn_reflns_av_R_equivalents 0.109
_diffrn_reflns_limit_h_max 20
_diffrn_reflns_limit_h_min -23
_diffrn_reflns_limit_k_max 39
_diffrn_reflns_limit_k_min -39
_diffrn_reflns_limit_l_max 25
_diffrn_reflns_limit_l_min -25
_diffrn_reflns_number 85249
_diffrn_reflns_theta_full 27.48
_diffrn_reflns_theta_max 27.48
_exptl_absorpt_coefficient_mu 0.911
_exptl_absorpt_correction_T_max 0.849
_exptl_absorpt_correction_T_min 0.651
_exptl_absorpt_correction_type multi-scan
_exptl_absorpt_process_details
;
    Higashi, T. (1995). Program for Absorption Correction.
    Rigaku Corporation, Tokyo, Japan.
;
_exptl_crystal_colour red
_exptl_crystal_density_diffrn 1.399
_exptl_crystal_density_method 'not measured'
_exptl_crystal_description prism
_exptl_crystal_F_000 4656.00
_exptl_crystal_size_max 0.50
_exptl_crystal_size_mid 0.20
_exptl_crystal_size_min 0.18
_refine_diff_density_max 0.71
_refine_diff_density_min -0.53
_refine_ls_extinction_method none
_refine_ls_goodness_of_fit_ref 1.030
_refine_ls_hydrogen_treatment refall
_refine_ls_number_parameters 351
_refine_ls_number_reflns 2566
_refine_ls_R_factor_gt 0.0447
_refine_ls_shift/su_max 0.0009
_refine_ls_structure_factor_coef Fsqd
_refine_ls_weighting_details
;
    Chebychev polynomial with 3 parameters (Carruthers & Watkin, 1979)
    3521.3900    4926.3500    1647.9700
;
_refine_ls_weighting_scheme calc
_refine_ls_wR_factor_ref 0.0682
_reflns_number_gt 2539
_reflns_number_total 6168
_reflns_threshold_expression F^2^>2.0\s(F^2^)
_cod_data_source_file ic061052dsup2.cif
_cod_data_source_block '_041202test'
_cod_original_sg_symbol_Hall '-C 2b 2bc'
_cod_original_sg_symbol_H-M 'C c c a'
_cod_original_formula_sum 'C46 H38 N20 Ni2 O S4 '
_cod_database_code 4332898

loop_
_symmetry_equiv_pos_site_id
_symmetry_equiv_pos_as_xyz
1 +X,+Y,+Z
2 1/2-X,+Y,1/2+Z
3 +X,-Y,1/2+Z
4 1/2-X,-Y,+Z
5 -X,-Y,-Z
6 1/2+X,-Y,1/2-Z
7 -X,+Y,1/2-Z
8 1/2+X,+Y,-Z
9 1/2+X,1/2+Y,+Z
10 -X,1/2+Y,1/2+Z
11 1/2+X,1/2-Y,1/2+Z
12 -X,1/2-Y,+Z
13 1/2-X,1/2-Y,-Z
14 +X,1/2-Y,1/2-Z
15 1/2-X,1/2+Y,1/2-Z
16 +X,1/2+Y,-Z

loop_
_atom_site_label
_atom_site_type_symbol
_atom_site_fract_x
_atom_site_fract_y
_atom_site_fract_z
_atom_site_U_iso_or_equiv
_atom_site_adp_type
_atom_site_occupancy
_atom_site_symmetry_multiplicity
_atom_site_calc_flag
_atom_site_refinement_flags
Ni(1) Ni 0.0000 0.2500 1.02513(4) 0.0284(2) Uani 1.00 2 d S
Ni(2) Ni 0.2500 0.0000 0.52437(4) 0.0267(2) Uani 1.00 2 d S
S(1) S 0.21377(9) 0.32222(6) 0.94631(9) 0.0671(5) Uani 1.00 1 d .
S(2) S 0.47828(9) 0.07522(6) 0.49510(11) 0.0871(6) Uani 1.00 1 d .
O(1) O 0.2619(7) 0.2488(5) 0.1892(6) 0.151(5) Uani 0.50 1 d P
N(1) N 0.0446(2) 0.20812(12) 0.94984(18) 0.0284(11) Uani 1.00 1 d .
N(2) N 0.1989(2) 0.03700(12) 0.60286(19) 0.0290(11) Uani 1.00 1 d .
N(3) N 0.1386(2) 0.12203(13) 0.8067(2) 0.0424(13) Uani 1.00 1 d .
N(4) N 0.0990(2) 0.11157(13) 0.7579(2) 0.0457(13) Uani 1.00 1 d .
N(5) N -0.0428(2) 0.29074(13) 1.1020(2) 0.0396(13) Uani 1.00 1 d .
N(6) N 0.3052(2) -0.03579(14) 0.4468(2) 0.0380(13) Uani 1.00 1 d .
N(7) N -0.1272(3) 0.3642(2) 1.2742(3) 0.079(2) Uani 1.00 1 d .
N(8) N 0.3950(3) -0.1025(2) 0.2692(3) 0.081(2) Uani 1.00 1 d .
N(9) N 0.0983(2) 0.28471(12) 1.0228(2) 0.0392(12) Uani 1.00 1 d .
N(10) N 0.3371(2) 0.04267(12) 0.5221(2) 0.0350(11) Uani 1.00 1 d .
C(1) C 0.1151(2) 0.19415(16) 0.9547(2) 0.0361(14) Uani 1.00 1 d .
C(2) C 0.1461(2) 0.16521(17) 0.9080(2) 0.0423(15) Uani 1.00 1 d .
C(3) C 0.1032(2) 0.15040(17) 0.8552(2) 0.0361(14) Uani 1.00 1 d .
C(4) C 0.0296(2) 0.16451(16) 0.8492(2) 0.0339(14) Uani 1.00 1 d .
C(5) C 0.0030(2) 0.19295(13) 0.8977(2) 0.0305(12) Uani 1.00 1 d .
C(6) C 0.2403(2) 0.05758(16) 0.6495(2) 0.0378(14) Uani 1.00 1 d .
C(7) C 0.2121(2) 0.08165(18) 0.7029(2) 0.0420(16) Uani 1.00 1 d .
C(8) C 0.1355(2) 0.08517(17) 0.7083(2) 0.0377(15) Uani 1.00 1 d .
C(9) C 0.0914(2) 0.06467(17) 0.6598(2) 0.0432(15) Uani 1.00 1 d .
C(10) C 0.1250(2) 0.04090(16) 0.6088(2) 0.0378(15) Uani 1.00 1 d .
C(11) C -0.0255(2) 0.33309(19) 1.1043(2) 0.0529(18) Uani 1.00 1 d .
C(12) C -0.0519(3) 0.3604(2) 1.1558(3) 0.069(2) Uani 1.00 1 d .
C(13) C -0.0964(3) 0.3431(2) 1.2063(3) 0.068(2) Uani 1.00 1 d .
C(14) C -0.1171(3) 0.3012(2) 1.2027(2) 0.070(2) Uani 1.00 1 d .
C(15) C -0.0888(3) 0.2757(2) 1.1502(2) 0.0580(19) Uani 1.00 1 d .
C(16) C 0.3053(2) -0.07861(18) 0.4481(2) 0.0441(16) Uani 1.00 1 d .
C(17) C 0.3347(2) -0.1038(2) 0.3947(3) 0.0570(19) Uani 1.00 1 d .
C(18) C 0.3637(3) -0.0822(2) 0.3386(2) 0.060(2) Uani 1.00 1 d .
C(19) C 0.3676(3) -0.0383(2) 0.3382(3) 0.065(2) Uani 1.00 1 d .
C(20) C 0.3367(3) -0.0162(2) 0.3928(2) 0.0528(18) Uani 1.00 1 d .
C(21) C 0.1471(3) 0.30009(17) 0.9918(2) 0.0382(16) Uani 1.00 1 d .
C(22) C 0.3955(2) 0.05659(17) 0.5110(2) 0.0360(15) Uani 1.00 1 d .
C(23) C 0.3383(6) 0.2369(3) 0.2205(4) 0.145(4) Uani 1.00 1 d .
H(1) H 0.1451 0.2046 0.9914 0.043 Uiso 1.00 1 c R
H(2) H 0.1961 0.1556 0.9131 0.051 Uiso 1.00 1 c R
H(3) H -0.0011 0.1545 0.8128 0.041 Uiso 1.00 1 c R
H(4) H -0.0471 0.2025 0.8942 0.037 Uiso 1.00 1 c R
H(5) H 0.2929 0.0549 0.6453 0.045 Uiso 1.00 1 c R
H(6) H 0.2441 0.0957 0.7348 0.050 Uiso 1.00 1 c R
H(7) H 0.0387 0.0671 0.6621 0.052 Uiso 1.00 1 c R
H(8) H 0.0943 0.0264 0.5763 0.045 Uiso 1.00 1 c R
H(9) H 0.0064 0.3445 1.0697 0.063 Uiso 1.00 1 c R
H(10) H -0.0397 0.3904 1.1561 0.082 Uiso 1.00 1 c R
H(11) H -0.1501 0.2895 1.2361 0.084 Uiso 1.00 1 c R
H(12) H -0.1031 0.2461 1.1477 0.070 Uiso 1.00 1 c R
H(13) H 0.2834 -0.0926 0.4867 0.053 Uiso 1.00 1 c R
H(14) H 0.3351 -0.1346 0.3971 0.068 Uiso 1.00 1 c R
H(15) H 0.3908 -0.0235 0.3011 0.078 Uiso 1.00 1 c R
H(16) H 0.3375 0.0146 0.3920 0.063 Uiso 1.00 1 c R

loop_
_atom_site_aniso_label
_atom_site_aniso_U_11
_atom_site_aniso_U_22
_atom_site_aniso_U_33
_atom_site_aniso_U_12
_atom_site_aniso_U_13
_atom_site_aniso_U_23
Ni(1) 0.0390(4) 0.0304(4) 0.0157(4) 0.0108(3) 0.0000 0.0000
Ni(2) 0.0332(4) 0.0316(4) 0.0153(4) 0.0086(3) 0.0000 0.0000
S(1) 0.0527(9) 0.0859(13) 0.0628(10) -0.0159(8) -0.0085(8) 0.0114(9)
S(2) 0.0609(10) 0.0640(11) 0.1363(18) -0.0123(8) 0.0415(11) -0.0064(10)
O(1) 0.120(9) 0.218(14) 0.115(9) -0.008(11) -0.008(8) -0.037(9)
N(1) 0.030(2) 0.031(2) 0.024(2) 0.0068(17) -0.0012(17) -0.0034(17)
N(2) 0.028(2) 0.035(2) 0.024(2) 0.0066(18) -0.0026(17) -0.0015(17)
N(3) 0.045(2) 0.051(2) 0.031(2) 0.011(2) -0.005(2) -0.024(2)
N(4) 0.035(2) 0.058(2) 0.043(2) 0.014(2) -0.003(2) -0.036(2)
N(5) 0.053(2) 0.041(2) 0.024(2) 0.018(2) -0.005(2) -0.0046(19)
N(6) 0.041(2) 0.051(3) 0.022(2) 0.013(2) 0.001(2) -0.011(2)
N(7) 0.053(3) 0.069(4) 0.116(5) 0.019(3) 0.017(3) 0.017(3)
N(8) 0.044(3) 0.075(4) 0.123(6) 0.012(3) 0.007(3) 0.026(4)
N(9) 0.042(2) 0.042(2) 0.033(2) 0.012(2) -0.009(2) -0.005(2)
N(10) 0.035(2) 0.039(2) 0.031(2) 0.0086(18) 0.005(2) 0.002(2)
C(1) 0.035(2) 0.046(3) 0.027(2) 0.008(2) -0.008(2) -0.008(2)
C(2) 0.034(2) 0.060(3) 0.033(2) 0.018(2) -0.003(2) -0.017(2)
C(3) 0.035(2) 0.046(3) 0.027(2) 0.011(2) -0.000(2) -0.007(2)
C(4) 0.032(2) 0.044(3) 0.026(2) 0.007(2) -0.000(2) -0.009(2)
C(5) 0.028(2) 0.039(2) 0.025(2) 0.007(2) -0.000(2) -0.0062(19)
C(6) 0.028(2) 0.053(3) 0.032(2) 0.007(2) -0.002(2) -0.013(2)
C(7) 0.033(3) 0.059(3) 0.034(2) 0.010(2) -0.005(2) -0.019(2)
C(8) 0.037(3) 0.041(3) 0.035(3) 0.013(2) -0.003(2) -0.009(2)
C(9) 0.028(2) 0.059(3) 0.042(3) 0.008(2) -0.000(2) -0.020(2)
C(10) 0.041(3) 0.044(3) 0.029(2) 0.008(2) -0.003(2) -0.014(2)
C(11) 0.045(3) 0.052(3) 0.061(4) 0.018(2) -0.005(2) -0.022(3)
C(12) 0.046(3) 0.067(4) 0.093(5) 0.020(3) -0.017(3) -0.050(4)
C(13) 0.041(3) 0.111(6) 0.051(4) 0.036(4) -0.013(3) -0.054(4)
C(14) 0.085(5) 0.092(5) 0.032(3) 0.027(4) 0.009(3) -0.021(3)
C(15) 0.081(4) 0.069(4) 0.024(3) 0.020(3) 0.010(3) -0.006(2)
C(16) 0.037(3) 0.049(3) 0.046(3) 0.009(2) -0.002(2) -0.017(2)
C(17) 0.034(3) 0.065(4) 0.072(4) 0.016(2) -0.009(3) -0.039(3)
C(18) 0.038(3) 0.109(6) 0.034(3) 0.014(3) -0.001(2) -0.042(3)
C(19) 0.062(4) 0.092(5) 0.040(3) 0.016(4) 0.006(3) -0.013(3)
C(20) 0.062(3) 0.069(4) 0.027(2) 0.017(3) 0.008(2) -0.008(2)
C(21) 0.043(3) 0.035(3) 0.037(3) 0.011(2) -0.015(2) -0.006(2)
C(22) 0.041(3) 0.031(2) 0.037(3) 0.008(2) 0.010(2) 0.001(2)
C(23) 0.188(10) 0.164(11) 0.082(6) 0.030(8) -0.008(6) -0.010(6)

loop_
_atom_type_symbol
_atom_type_description
_atom_type_scat_dispersion_real
_atom_type_scat_dispersion_imag
_atom_type_scat_source
C C 0.003 0.002
;
International Tables for Crystallography
(1992, Vol. C, Tables 4.2.6.8 and 6.1.1.4)
;
H H 0.000 0.000
;
International Tables for Crystallography
(1992, Vol. C, Table 6.1.1.4)
;
N N 0.006 0.003
;
International Tables for Crystallography
(1992, Vol. C, Tables 4.2.6.8 and 6.1.1.4)
;
Ni Ni 0.339 1.112
;
International Tables for Crystallography
(1992, Vol. C, Tables 4.2.6.8 and 6.1.1.4)
;
O O 0.011 0.006
;
International Tables for Crystallography
(1992, Vol. C, Tables 4.2.6.8 and 6.1.1.4)
;
S S 0.125 0.123
;
International Tables for Crystallography
(1992, Vol. C, Tables 4.2.6.8 and 6.1.1.4)
;

loop_
_geom_angle_atom_site_label_1
_geom_angle_atom_site_label_2
_geom_angle_atom_site_label_3
_geom_angle
_geom_angle_site_symmetry_1
_geom_angle_site_symmetry_3
N(1) Ni(1) N(1) 92.13(14) . 55512
N(1) Ni(1) N(5) 178.50(15) . .
N(1) Ni(1) N(5) 89.36(14) . 55512
N(1) Ni(1) N(9) 88.72(15) . .
N(1) Ni(1) N(9) 89.56(15) . 55512
N(1) Ni(1) N(5) 89.36(14) 55512 .
N(1) Ni(1) N(5) 178.50(15) 55512 55512
N(1) Ni(1) N(9) 89.56(15) 55512 .
N(1) Ni(1) N(9) 88.72(15) 55512 55512
N(5) Ni(1) N(5) 89.16(16) . 55512
N(5) Ni(1) N(9) 91.05(16) . .
N(5) Ni(1) N(9) 90.71(16) . 55512
N(5) Ni(1) N(9) 90.71(16) 55512 .
N(5) Ni(1) N(9) 91.05(16) 55512 55512
N(9) Ni(1) N(9) 177.53(18) . 55512
N(2) Ni(2) N(2) 87.63(14) . 55504
N(2) Ni(2) N(6) 177.73(15) . .
N(2) Ni(2) N(6) 91.71(15) . 55504
N(2) Ni(2) N(10) 90.03(15) . .
N(2) Ni(2) N(10) 91.75(15) . 55504
N(2) Ni(2) N(6) 91.71(15) 55504 .
N(2) Ni(2) N(6) 177.73(14) 55504 55504
N(2) Ni(2) N(10) 91.75(15) 55504 .
N(2) Ni(2) N(10) 90.03(15) 55504 55504
N(6) Ni(2) N(6) 89.03(16) . 55504
N(6) Ni(2) N(10) 87.82(16) . .
N(6) Ni(2) N(10) 90.42(16) . 55504
N(6) Ni(2) N(10) 90.42(16) 55504 .
N(6) Ni(2) N(10) 87.82(16) 55504 55504
N(10) Ni(2) N(10) 177.53(17) . 55504
Ni(1) N(1) C(1) 120.4(2) . .
Ni(1) N(1) C(5) 121.7(3) . .
C(1) N(1) C(5) 117.8(3) . .
Ni(2) N(2) C(6) 120.3(3) . .
Ni(2) N(2) C(10) 122.8(3) . .
C(6) N(2) C(10) 116.9(3) . .
N(4) N(3) C(3) 114.3(4) . .
N(3) N(4) C(8) 114.1(4) . .
Ni(1) N(5) C(11) 121.4(3) . .
Ni(1) N(5) C(15) 121.3(3) . .
C(11) N(5) C(15) 117.3(4) . .
Ni(2) N(6) C(16) 120.6(3) . .
Ni(2) N(6) C(20) 121.5(3) . .
C(16) N(6) C(20) 117.8(4) . .
N(8) N(7) C(13) 100.7(6) 45609 .
N(7) N(8) C(18) 99.4(6) 54409 .
Ni(1) N(9) C(21) 149.9(4) . .
Ni(2) N(10) C(22) 159.9(3) . .
N(1) C(1) C(2) 122.6(4) . .
C(1) C(2) C(3) 118.7(4) . .
N(3) C(3) C(2) 116.7(4) . .
N(3) C(3) C(4) 123.7(4) . .
C(2) C(3) C(4) 119.6(4) . .
C(3) C(4) C(5) 118.1(4) . .
N(1) C(5) C(4) 123.2(4) . .
N(2) C(6) C(7) 124.4(4) . .
C(6) C(7) C(8) 117.8(4) . .
N(4) C(8) C(7) 123.7(4) . .
N(4) C(8) C(9) 117.4(4) . .
C(7) C(8) C(9) 118.8(4) . .
C(8) C(9) C(10) 119.0(4) . .
N(2) C(10) C(9) 123.1(4) . .
N(5) C(11) C(12) 122.2(5) . .
C(11) C(12) C(13) 118.6(6) . .
N(7) C(13) C(12) 130.0(7) . .
N(7) C(13) C(14) 110.2(5) . .
C(12) C(13) C(14) 119.7(6) . .
C(13) C(14) C(15) 118.9(6) . .
N(5) C(15) C(14) 123.2(5) . .
N(6) C(16) C(17) 122.8(4) . .
C(16) C(17) C(18) 117.5(5) . .
N(8) C(18) C(17) 127.9(6) . .
N(8) C(18) C(19) 111.7(5) . .
C(17) C(18) C(19) 120.4(5) . .
C(18) C(19) C(20) 117.9(5) . .
N(6) C(20) C(19) 123.6(5) . .
S(1) C(21) N(9) 178.1(4) . .
S(2) C(22) N(10) 178.9(4) . .
O(1) C(23) C(23) 100.7(9) . 55514
N(1) C(1) H(1) 118.7 . .
C(2) C(1) H(1) 118.7 . .
C(1) C(2) H(2) 120.8 . .
C(3) C(2) H(2) 120.5 . .
C(3) C(4) H(3) 120.7 . .
C(5) C(4) H(3) 121.2 . .
N(1) C(5) H(4) 118.3 . .
C(4) C(5) H(4) 118.6 . .
N(2) C(6) H(5) 117.0 . .
C(7) C(6) H(5) 118.6 . .
C(6) C(7) H(6) 121.1 . .
C(8) C(7) H(6) 121.1 . .
C(8) C(9) H(7) 120.1 . .
C(10) C(9) H(7) 121.0 . .
N(2) C(10) H(8) 118.4 . .
C(9) C(10) H(8) 118.5 . .
N(5) C(11) H(9) 118.4 . .
C(12) C(11) H(9) 119.4 . .
C(11) C(12) H(10) 121.0 . .
C(13) C(12) H(10) 120.4 . .
C(13) C(14) H(11) 120.0 . .
C(15) C(14) H(11) 121.1 . .
N(5) C(15) H(12) 117.8 . .
C(14) C(15) H(12) 119.0 . .
N(6) C(16) H(13) 118.0 . .
C(17) C(16) H(13) 119.2 . .
C(16) C(17) H(14) 121.5 . .
C(18) C(17) H(14) 121.0 . .
C(18) C(19) H(15) 120.4 . .
C(20) C(19) H(15) 121.7 . .
N(6) C(20) H(16) 118.1 . .
C(19) C(20) H(16) 118.3 . .

loop_
_geom_bond_atom_site_label_1
_geom_bond_atom_site_label_2
_geom_bond_distance
_geom_bond_site_symmetry_2
Ni(1) N(1) 2.109(3) .
Ni(1) N(1) 2.109(3) 55512
Ni(1) N(5) 2.097(4) .
Ni(1) N(5) 2.097(4) 55512
Ni(1) N(9) 2.064(4) .
Ni(1) N(9) 2.064(4) 55512
Ni(2) N(2) 2.114(3) .
Ni(2) N(2) 2.114(3) 55504
Ni(2) N(6) 2.114(4) .
Ni(2) N(6) 2.114(4) 55504
Ni(2) N(10) 2.043(3) .
Ni(2) N(10) 2.043(3) 55504
S(1) C(21) 1.636(5) .
S(2) C(22) 1.623(5) .
O(1) C(23) 1.545(17) .
N(1) C(1) 1.340(5) .
N(1) C(5) 1.342(5) .
N(2) C(6) 1.333(5) .
N(2) C(10) 1.338(6) .
N(3) N(4) 1.229(5) .
N(3) C(3) 1.434(6) .
N(4) C(8) 1.420(6) .
N(5) C(11) 1.342(7) .
N(5) C(15) 1.332(6) .
N(6) C(16) 1.320(7) .
N(6) C(20) 1.336(6) .
N(7) N(8) 1.103(8) 45609
N(7) C(13) 1.572(9) .
N(8) C(18) 1.589(9) .
N(9) C(21) 1.165(6) .
N(10) C(22) 1.153(6) .
C(1) C(2) 1.389(6) .
C(2) C(3) 1.362(6) .
C(3) C(4) 1.395(6) .
C(4) C(5) 1.373(6) .
C(6) C(7) 1.374(6) .
C(7) C(8) 1.384(7) .
C(8) C(9) 1.384(7) .
C(9) C(10) 1.372(6) .
C(11) C(12) 1.391(9) .
C(12) C(13) 1.373(9) .
C(13) C(14) 1.343(11) .
C(14) C(15) 1.385(8) .
C(16) C(17) 1.399(7) .
C(17) C(18) 1.379(8) .
C(18) C(19) 1.357(11) .
C(19) C(20) 1.377(8) .
C(23) C(23) 1.400(13) 55514
C(1) H(1) 0.950 .
C(2) H(2) 0.950 .
C(4) H(3) 0.950 .
C(5) H(4) 0.950 .
C(6) H(5) 0.950 .
C(7) H(6) 0.950 .
C(9) H(7) 0.950 .
C(10) H(8) 0.950 .
C(11) H(9) 0.950 .
C(12) H(10) 0.950 .
C(14) H(11) 0.950 .
C(15) H(12) 0.950 .
C(16) H(13) 0.950 .
C(17) H(14) 0.950 .
C(19) H(15) 0.950 .
C(20) H(16) 0.950 .
